data_4330236
loop_
_publ_author_name
'Jian-Bin Lin'
'Wei Xue'
'Bao-Ying Wang'
'Jun Tao'
'Wei-Xiong Zhang'
'Jie-Peng Zhang'
'Xiao-Ming Chen'

_publ_section_title
;
 Chemical/Physical Pressure Tunable Spin-Transition Temperature and
 Hysteresis in a Two-Step Spin Crossover Porous Coordination Framework
;
_journal_name_full 'Inorganic Chemistry'
_journal_page_first 9423
_journal_page_last 9430
_journal_paper_doi 10.1021/ic301237p
_journal_volume 51
_journal_year 2012
_chemical_formula_sum 'C26 H20 Br2 Fe N10 O'
_chemical_formula_weight 704.19
_chemical_name_systematic
; 
 ? 
;
_space_group_IT_number 2
_symmetry_cell_setting triclinic
_symmetry_space_group_name_Hall '-P 1'
_symmetry_space_group_name_H-M 'P -1'
_atom_sites_solution_hydrogens geom
_atom_sites_solution_primary direct
_atom_sites_solution_secondary difmap
_audit_creation_method SHELXL-97
_cell_angle_alpha 89.184(8)
_cell_angle_beta 103.298(8)
_cell_angle_gamma 89.357(8)
_cell_formula_units_Z 2
_cell_length_a 8.6854(9)
_cell_length_b 14.4819(14)
_cell_length_c 10.4064(10)
_cell_measurement_reflns_used 2247
_cell_measurement_temperature 136(2)
_cell_measurement_theta_max 62.5083
_cell_measurement_theta_min 3.0550
_cell_volume 1273.6(2)
_computing_cell_refinement
;
CrysAlisPro, Oxford Diffraction Ltd.,
Version 1.171.34.44 (release 25-10-2010 CrysAlis171 .NET)
(compiled Oct 25 2010,18:11:34)
;
_computing_data_collection
;
CrysAlisPro, Oxford Diffraction Ltd.,
Version 1.171.34.44 (release 25-10-2010 CrysAlis171 .NET)
(compiled Oct 25 2010,18:11:34)
;
_computing_data_reduction
;
CrysAlisPro, Oxford Diffraction Ltd.,
Version 1.171.34.44 (release 25-10-2010 CrysAlis171 .NET)
(compiled Oct 25 2010,18:11:34)
;
_computing_molecular_graphics 'SHELXTL Ver. 6.12, (Sheldrick, 2000)'
_computing_publication_material 'SHELXTL Ver. 6.12, (Sheldrick, 2000)'
_computing_structure_refinement 'SHELXTL Ver. 6.12, (Sheldrick, 2000)'
_computing_structure_solution 'SHELXTL Ver. 6.12, (Sheldrick, 2000)'
_diffrn_ambient_temperature 136(2)
_diffrn_measured_fraction_theta_full 0.979
_diffrn_measured_fraction_theta_max 0.979
_diffrn_measurement_device_type 'Xcalibur, Sapphire3, Gemini ultra'
_diffrn_measurement_method '\w scans'
_diffrn_radiation_monochromator graphite
_diffrn_radiation_source 'fine-focus sealed tube'
_diffrn_radiation_type CuK\a
_diffrn_radiation_wavelength 1.54178
_diffrn_reflns_av_R_equivalents 0.0000
_diffrn_reflns_av_sigmaI/netI 0.0948
_diffrn_reflns_limit_h_max 9
_diffrn_reflns_limit_h_min -9
_diffrn_reflns_limit_k_max 16
_diffrn_reflns_limit_k_min -15
_diffrn_reflns_limit_l_max 11
_diffrn_reflns_limit_l_min -11
_diffrn_reflns_number 6190
_diffrn_reflns_theta_full 62.76
_diffrn_reflns_theta_max 62.76
_diffrn_reflns_theta_min 3.05
_exptl_absorpt_coefficient_mu 8.792
_exptl_absorpt_correction_T_max 0.4185
_exptl_absorpt_correction_T_min 0.3006
_exptl_absorpt_correction_type multi-scan
_exptl_absorpt_process_details
;
CrysAlisPro, Oxford Diffraction Ltd.,
Version 1.171.34.44 (release 25-10-2010 CrysAlis171 .NET)
(compiled Oct 25 2010,18:11:34)
empirical absorption correction using spherical harmonics,
 implemented in SCALE3 ABSPACK scaling algorithm.
;
_exptl_crystal_colour dark-red
_exptl_crystal_density_diffrn 1.836
_exptl_crystal_description block
_exptl_crystal_F_000 700
_exptl_crystal_size_max 0.18
_exptl_crystal_size_mid 0.14
_exptl_crystal_size_min 0.12
_refine_diff_density_max 1.633
_refine_diff_density_min -0.821
_refine_diff_density_rms 0.197
_refine_ls_extinction_method none
_refine_ls_goodness_of_fit_ref 1.009
_refine_ls_hydrogen_treatment constr
_refine_ls_matrix_type full
_refine_ls_number_parameters 362
_refine_ls_number_reflns 6190
_refine_ls_number_restraints 6
_refine_ls_restrained_S_all 1.008
_refine_ls_R_factor_all 0.1041
_refine_ls_R_factor_gt 0.0842
_refine_ls_shift/su_max 0.000
_refine_ls_shift/su_mean 0.000
_refine_ls_structure_factor_coef Fsqd
_refine_ls_weighting_details 'calc w=1/[\s^2^(Fo^2^)+(0.1200P)^2^+10.0000P] where P=(Fo^2^+2Fc^2^)/3'
_refine_ls_weighting_scheme calc
_refine_ls_wR_factor_gt 0.2330
_refine_ls_wR_factor_ref 0.2422
_reflns_number_gt 4428
_reflns_number_total 6190
_reflns_threshold_expression >2sigma(I)
_cod_data_source_file ic301237p_si_002_2.cif
_cod_data_source_block 1-EtOH_136K
_cod_database_code 4330236

loop_
_symmetry_equiv_pos_as_xyz
'x, y, z'
'-x, -y, -z'

loop_
_atom_site_label
_atom_site_type_symbol
_atom_site_fract_x
_atom_site_fract_y
_atom_site_fract_z
_atom_site_U_iso_or_equiv
_atom_site_adp_type
_atom_site_occupancy
_atom_site_symmetry_multiplicity
_atom_site_calc_flag
_atom_site_refinement_flags
_atom_site_disorder_assembly
_atom_site_disorder_group
Br1 Br 0.14895(16) 0.82462(9) 0.02349(11) 0.0416(4) Uani 1 1 d . . .
Br2 Br 0.39685(16) 0.32164(9) 1.49065(11) 0.0391(4) Uani 1 1 d . . .
Fe1 Fe 0.5000 1.0000 0.5000 0.0231(5) Uani 1 2 d S . .
Fe2 Fe 0.0000 0.5000 1.0000 0.0265(5) Uani 1 2 d S . .
N1 N 0.3049(10) 0.9729(6) 0.3605(8) 0.0246(18) Uani 1 1 d . . .
N2 N 0.3442(10) 1.0824(6) 0.5569(8) 0.0235(18) Uani 1 1 d . . .
N3 N 0.3443(10) 1.1418(6) 0.6557(8) 0.0248(19) Uani 1 1 d . . .
N4 N 0.0964(12) 1.1390(7) 0.5218(9) 0.032(2) Uani 1 1 d . . .
N5 N 0.0549(11) 1.3818(7) 0.8694(9) 0.031(2) Uani 1 1 d . . .
N6 N 0.2196(10) 0.4717(6) 1.1497(8) 0.027(2) Uani 1 1 d . . .
N7 N 0.1665(11) 0.5845(7) 0.9353(8) 0.029(2) Uani 1 1 d . . .
N8 N 0.1660(11) 0.6460(7) 0.8373(9) 0.032(2) Uani 1 1 d . . .
N9 N 0.4094(11) 0.6416(7) 0.9756(8) 0.028(2) Uani 1 1 d . . .
N10 N 0.4459(11) 0.8937(6) 0.6171(8) 0.0264(19) Uani 1 1 d . . .
C1 C 0.2969(13) 0.9160(8) 0.2578(10) 0.030(2) Uani 1 1 d . . .
H1A H 0.3890 0.8828 0.2498 0.036 Uiso 1 1 calc R . .
C2 C 0.1545(14) 0.9050(8) 0.1621(10) 0.031(2) Uani 1 1 d . . .
C3 C 0.0183(14) 0.9564(8) 0.1700(11) 0.031(2) Uani 1 1 d . . .
H3A H -0.0775 0.9508 0.1049 0.037 Uiso 1 1 calc R . .
C4 C 0.0281(13) 1.0153(8) 0.2753(9) 0.028(2) Uani 1 1 d . . .
H4A H -0.0620 1.0496 0.2855 0.034 Uiso 1 1 calc R . .
C5 C 0.1684(13) 1.0228(8) 0.3632(9) 0.026(2) Uani 1 1 d . . .
C6 C 0.1972(13) 1.0836(7) 0.4797(9) 0.024(2) Uani 1 1 d . . .
C7 C 0.1954(13) 1.1738(8) 0.6329(10) 0.029(2) Uani 1 1 d . . .
C8 C 0.1425(14) 1.2442(8) 0.7118(10) 0.030(2) Uani 1 1 d . . .
C9 C 0.2515(13) 1.2811(8) 0.8200(10) 0.027(2) Uani 1 1 d . . .
H9A H 0.3579 1.2591 0.8417 0.032 Uiso 1 1 calc R . .
C10 C 0.2047(13) 1.3478(8) 0.8927(9) 0.031(2) Uani 1 1 d . . .
H10A H 0.2811 1.3722 0.9641 0.037 Uiso 1 1 calc R . .
C11 C -0.0489(12) 1.3460(9) 0.7675(10) 0.032(3) Uani 1 1 d . . .
H11A H -0.1548 1.3688 0.7475 0.038 Uiso 1 1 calc R . .
C12 C -0.0088(14) 1.2781(8) 0.6913(12) 0.036(3) Uani 1 1 d . . .
H12A H -0.0881 1.2537 0.6221 0.043 Uiso 1 1 calc R . .
C13 C 0.2380(14) 0.4129(7) 1.2538(10) 0.028(2) Uani 1 1 d . . .
H13A H 0.1516 0.3761 1.2639 0.034 Uiso 1 1 calc R . .
C14 C 0.3789(14) 0.4052(8) 1.3454(10) 0.031(2) Uani 1 1 d . . .
C15 C 0.5091(15) 0.4574(9) 1.3322(9) 0.034(3) Uani 1 1 d . . .
H15A H 0.6073 0.4526 1.3952 0.041 Uiso 1 1 calc R . .
C16 C 0.4887(12) 0.5168(8) 1.2226(10) 0.029(2) Uani 1 1 d . . .
H16A H 0.5743 0.5536 1.2104 0.035 Uiso 1 1 calc R . .
C17 C 0.3458(14) 0.5227(8) 1.1321(10) 0.032(3) Uani 1 1 d . . .
C18 C 0.3126(13) 0.5836(8) 1.0140(10) 0.027(2) Uani 1 1 d . . .
C19 C 0.3158(12) 0.6787(8) 0.8673(9) 0.025(2) Uani 1 1 d . . .
C20 C 0.3619(13) 0.7520(7) 0.7809(10) 0.026(2) Uani 1 1 d . . .
C21 C 0.2505(14) 0.7928(9) 0.6754(10) 0.033(3) Uani 1 1 d . . .
H21A H 0.1441 0.7726 0.6550 0.039 Uiso 1 1 calc R . .
C22 C 0.2967(13) 0.8622(8) 0.6019(10) 0.029(2) Uani 1 1 d . . .
H22A H 0.2170 0.8906 0.5344 0.035 Uiso 1 1 calc R . .
C23 C 0.5497(14) 0.8534(9) 0.7178(11) 0.034(3) Uani 1 1 d . . .
H23A H 0.6559 0.8737 0.7326 0.041 Uiso 1 1 calc R . .
C24 C 0.5184(13) 0.7839(8) 0.8044(10) 0.029(2) Uani 1 1 d . . .
H24A H 0.5989 0.7599 0.8751 0.035 Uiso 1 1 calc R . .
O1S O 0.651(3) 0.9976(17) 0.141(2) 0.071(6) Uiso 0.50 1 d PD A -1
H1O H 0.6528 0.9567 0.2003 0.085 Uiso 0.50 1 d PR A -1
C1S C 0.565(5) 0.957(2) 0.024(3) 0.068(12) Uiso 0.50 1 d PD A -1
H1SA H 0.5318 0.8961 0.0435 0.081 Uiso 0.50 1 d PR A -1
H1SB H 0.6327 0.9505 -0.0365 0.081 Uiso 0.50 1 d PR A -1
C2S C 0.425(3) 1.016(2) -0.040(3) 0.045(7) Uiso 0.50 1 d PD A -1
H2SA H 0.3684 0.9881 -0.1196 0.068 Uiso 0.50 1 d PR A -1
H2SB H 0.3571 1.0215 0.0206 0.068 Uiso 0.50 1 d PR A -1
H2SC H 0.4589 1.0765 -0.0601 0.068 Uiso 0.50 1 d PR A -1
O2S O 0.898(3) 0.4072(13) 0.4348(19) 0.058(5) Uiso 0.50 1 d PD B -1
H2O H 0.8778 0.3912 0.3544 0.070 Uiso 0.50 1 d PR B -1
C3S C 0.928(6) 0.5026(16) 0.439(6) 0.12(2) Uiso 0.50 1 d PD B -1
H3SA H 0.8400 0.5213 0.4749 0.143 Uiso 0.50 1 d PR B -1
H3SB H 0.9123 0.5337 0.3547 0.143 Uiso 0.50 1 d PR B -1
C4S C 1.079(4) 0.523(2) 0.536(3) 0.051(7) Uiso 0.50 1 d PD B -1
H4SA H 1.0613 0.5885 0.5368 0.076 Uiso 0.50 1 d PR B -1
H4SB H 1.0965 0.4981 0.6238 0.076 Uiso 0.50 1 d PR B -1
H4SC H 1.1705 0.5108 0.5009 0.076 Uiso 0.50 1 d PR B -1

loop_
_atom_site_aniso_label
_atom_site_aniso_U_11
_atom_site_aniso_U_22
_atom_site_aniso_U_33
_atom_site_aniso_U_23
_atom_site_aniso_U_13
_atom_site_aniso_U_12
Br1 0.0473(8) 0.0437(7) 0.0352(6) -0.0111(5) 0.0116(5) 0.0015(6)
Br2 0.0452(7) 0.0402(7) 0.0331(6) 0.0014(4) 0.0119(5) -0.0010(6)
Fe1 0.0176(11) 0.0312(13) 0.0217(10) -0.0026(8) 0.0072(9) -0.0015(9)
Fe2 0.0200(12) 0.0327(13) 0.0285(11) -0.0040(9) 0.0086(9) -0.0027(10)
N1 0.023(5) 0.031(5) 0.024(4) -0.003(3) 0.015(3) 0.000(4)
N2 0.019(4) 0.030(5) 0.024(4) -0.001(3) 0.008(3) -0.001(4)
N3 0.016(4) 0.032(5) 0.028(4) 0.004(3) 0.010(3) -0.002(3)
N4 0.031(5) 0.031(5) 0.037(5) -0.007(4) 0.015(4) -0.004(4)
N5 0.021(5) 0.044(6) 0.031(5) 0.001(4) 0.008(4) -0.001(4)
N6 0.017(5) 0.035(5) 0.027(4) -0.004(3) 0.003(3) -0.003(4)
N7 0.029(5) 0.037(5) 0.025(4) -0.002(3) 0.015(4) -0.004(4)
N8 0.016(5) 0.049(6) 0.028(4) -0.002(4) -0.002(4) -0.004(4)
N9 0.024(5) 0.033(5) 0.029(4) -0.004(3) 0.011(4) -0.003(4)
N10 0.024(5) 0.036(5) 0.020(4) -0.006(3) 0.007(3) 0.001(4)
C1 0.020(6) 0.045(7) 0.025(5) 0.001(4) 0.004(4) 0.002(5)
C2 0.028(6) 0.043(7) 0.023(5) -0.001(4) 0.007(4) -0.001(5)
C3 0.023(6) 0.039(7) 0.033(6) 0.002(4) 0.010(5) 0.000(5)
C4 0.029(6) 0.036(6) 0.021(5) -0.006(4) 0.009(4) -0.001(5)
C5 0.024(6) 0.031(6) 0.023(5) -0.006(4) 0.010(4) 0.000(4)
C6 0.022(6) 0.032(6) 0.021(5) -0.003(4) 0.008(4) -0.004(4)
C7 0.029(6) 0.034(6) 0.024(5) 0.000(4) 0.002(4) -0.007(5)
C8 0.025(6) 0.032(6) 0.032(5) 0.002(4) 0.006(5) 0.001(4)
C9 0.015(5) 0.038(6) 0.027(5) -0.008(4) 0.002(4) 0.002(4)
C10 0.020(5) 0.049(7) 0.020(5) -0.002(4) -0.001(4) -0.003(5)
C11 0.012(5) 0.051(7) 0.031(5) -0.010(5) 0.001(4) -0.003(5)
C12 0.019(6) 0.037(6) 0.053(7) -0.005(5) 0.013(5) -0.001(5)
C13 0.036(6) 0.020(5) 0.038(6) -0.004(4) 0.030(5) -0.008(4)
C14 0.028(6) 0.038(6) 0.027(5) -0.005(4) 0.005(5) -0.006(5)
C15 0.032(7) 0.052(7) 0.013(5) -0.005(4) -0.006(4) 0.000(5)
C16 0.013(5) 0.043(7) 0.032(5) -0.005(5) 0.006(4) -0.008(5)
C17 0.039(7) 0.033(6) 0.030(5) -0.011(4) 0.020(5) -0.001(5)
C18 0.023(6) 0.034(6) 0.025(5) -0.013(4) 0.006(4) 0.000(5)
C19 0.022(5) 0.034(6) 0.019(5) -0.005(4) 0.005(4) -0.002(5)
C20 0.024(6) 0.028(6) 0.034(5) -0.003(4) 0.021(4) -0.002(4)
C21 0.021(6) 0.052(8) 0.026(5) -0.008(5) 0.005(4) -0.003(5)
C22 0.016(5) 0.044(6) 0.026(5) -0.003(4) 0.001(4) -0.004(4)
C23 0.028(6) 0.047(7) 0.032(6) -0.012(5) 0.016(5) -0.013(5)
C24 0.020(6) 0.035(6) 0.029(5) 0.004(4) 0.001(4) -0.006(4)

loop_
_atom_type_symbol
_atom_type_description
_atom_type_scat_dispersion_real
_atom_type_scat_dispersion_imag
_atom_type_scat_source
C C 0.0181 0.0091 'International Tables Vol C Tables 4.2.6.8 and 6.1.1.4'
H H 0.0000 0.0000 'International Tables Vol C Tables 4.2.6.8 and 6.1.1.4'
N N 0.0311 0.0180 'International Tables Vol C Tables 4.2.6.8 and 6.1.1.4'
O O 0.0492 0.0322 'International Tables Vol C Tables 4.2.6.8 and 6.1.1.4'
Fe Fe -1.1336 3.1974 'International Tables Vol C Tables 4.2.6.8 and 6.1.1.4'
Br Br -0.6763 1.2805 'International Tables Vol C Tables 4.2.6.8 and 6.1.1.4'

loop_
_geom_angle_atom_site_label_1
_geom_angle_atom_site_label_2
_geom_angle_atom_site_label_3
_geom_angle
_geom_angle_site_symmetry_1
_geom_angle_site_symmetry_3
N2 Fe1 N2 180.000(3) 2_676 .
N2 Fe1 N1 100.1(3) 2_676 .
N2 Fe1 N1 79.9(3) . .
N2 Fe1 N1 79.9(3) 2_676 2_676
N2 Fe1 N1 100.1(3) . 2_676
N1 Fe1 N1 180.000(2) . 2_676
N2 Fe1 N10 90.2(4) 2_676 2_676
N2 Fe1 N10 89.8(4) . 2_676
N1 Fe1 N10 90.1(3) . 2_676
N1 Fe1 N10 89.9(3) 2_676 2_676
N2 Fe1 N10 89.8(4) 2_676 .
N2 Fe1 N10 90.2(4) . .
N1 Fe1 N10 89.9(3) . .
N1 Fe1 N10 90.1(3) 2_676 .
N10 Fe1 N10 180.0(3) 2_676 .
N7 Fe2 N7 180.0(4) 2_567 .
N7 Fe2 N6 77.2(3) 2_567 2_567
N7 Fe2 N6 102.8(3) . 2_567
N7 Fe2 N6 102.8(3) 2_567 .
N7 Fe2 N6 77.2(3) . .
N6 Fe2 N6 180.000(2) 2_567 .
N7 Fe2 N5 90.1(4) 2_567 1_545
N7 Fe2 N5 89.9(4) . 1_545
N6 Fe2 N5 88.3(3) 2_567 1_545
N6 Fe2 N5 91.7(3) . 1_545
N7 Fe2 N5 89.9(4) 2_567 2_577
N7 Fe2 N5 90.1(4) . 2_577
N6 Fe2 N5 91.7(3) 2_567 2_577
N6 Fe2 N5 88.3(3) . 2_577
N5 Fe2 N5 180.000(3) 1_545 2_577
C1 N1 C5 116.5(8) . .
C1 N1 Fe1 126.0(7) . .
C5 N1 Fe1 117.2(6) . .
C6 N2 N3 107.1(8) . .
C6 N2 Fe1 115.9(7) . .
N3 N2 Fe1 137.0(6) . .
C7 N3 N2 104.5(8) . .
C6 N4 C7 100.1(10) . .
C11 N5 C10 116.4(10) . .
C11 N5 Fe2 125.2(8) . 1_565
C10 N5 Fe2 118.4(7) . 1_565
C13 N6 C17 119.6(9) . .
C13 N6 Fe2 126.6(8) . .
C17 N6 Fe2 113.8(7) . .
C18 N7 N8 107.1(9) . .
C18 N7 Fe2 115.4(7) . .
N8 N7 Fe2 137.3(7) . .
N7 N8 C19 103.1(8) . .
C18 N9 C19 101.3(9) . .
C23 N10 C22 113.6(10) . .
C23 N10 Fe1 124.4(8) . .
C22 N10 Fe1 121.9(7) . .
N1 C1 C2 121.3(11) . .
N1 C1 H1A 119.4 . .
C2 C1 H1A 119.4 . .
C3 C2 C1 120.1(10) . .
C3 C2 Br1 120.3(8) . .
C1 C2 Br1 119.6(9) . .
C4 C3 C2 118.2(10) . .
C4 C3 H3A 120.9 . .
C2 C3 H3A 120.9 . .
C5 C4 C3 118.7(11) . .
C5 C4 H4A 120.7 . .
C3 C4 H4A 120.7 . .
C4 C5 N1 125.2(9) . .
C4 C5 C6 124.7(10) . .
N1 C5 C6 110.0(8) . .
N4 C6 N2 113.9(9) . .
N4 C6 C5 129.2(9) . .
N2 C6 C5 116.8(10) . .
N3 C7 N4 114.3(11) . .
N3 C7 C8 123.7(9) . .
N4 C7 C8 121.9(10) . .
C12 C8 C9 115.6(11) . .
C12 C8 C7 125.0(10) . .
C9 C8 C7 119.4(10) . .
C10 C9 C8 120.1(10) . .
C10 C9 H9A 120.0 . .
C8 C9 H9A 120.0 . .
C9 C10 N5 123.5(9) . .
C9 C10 H10A 118.2 . .
N5 C10 H10A 118.2 . .
N5 C11 C12 122.7(11) . .
N5 C11 H11A 118.7 . .
C12 C11 H11A 118.7 . .
C11 C12 C8 121.7(11) . .
C11 C12 H12A 119.1 . .
C8 C12 H12A 119.1 . .
N6 C13 C14 121.3(10) . .
N6 C13 H13A 119.4 . .
C14 C13 H13A 119.4 . .
C13 C14 C15 120.7(10) . .
C13 C14 Br2 119.2(8) . .
C15 C14 Br2 120.0(8) . .
C14 C15 C16 117.2(9) . .
C14 C15 H15A 121.4 . .
C16 C15 H15A 121.4 . .
C17 C16 C15 120.7(11) . .
C17 C16 H16A 119.7 . .
C15 C16 H16A 119.7 . .
C16 C17 N6 120.5(10) . .
C16 C17 C18 124.6(11) . .
N6 C17 C18 114.9(10) . .
N9 C18 N7 113.6(9) . .
N9 C18 C17 127.7(10) . .
N7 C18 C17 118.6(10) . .
N9 C19 N8 114.9(10) . .
N9 C19 C20 125.7(10) . .
N8 C19 C20 119.4(9) . .
C21 C20 C24 117.5(10) . .
C21 C20 C19 121.4(10) . .
C24 C20 C19 121.1(9) . .
C22 C21 C20 119.4(10) . .
C22 C21 H21A 120.3 . .
C20 C21 H21A 120.3 . .
N10 C22 C21 125.7(10) . .
N10 C22 H22A 117.2 . .
C21 C22 H22A 117.2 . .
N10 C23 C24 126.9(10) . .
N10 C23 H23A 116.5 . .
C24 C23 H23A 116.5 . .
C23 C24 C20 116.8(10) . .
C23 C24 H24A 121.6 . .
C20 C24 H24A 121.6 . .
C1S O1S H1O 104.2 . .
O1S C1S C2S 110.5(11) . .
O1S C1S H1SA 110.4 . .
C2S C1S H1SA 110.4 . .
O1S C1S H1SB 109.1 . .
C2S C1S H1SB 108.3 . .
H1SA C1S H1SB 108.1 . .
C1S C2S H2SA 109.9 . .
C1S C2S H2SB 108.2 . .
H2SA C2S H2SB 109.5 . .
C1S C2S H2SC 110.3 . .
H2SA C2S H2SC 109.5 . .
H2SB C2S H2SC 109.5 . .
C3S O2S H2O 107.9 . .
O2S C3S C4S 111.2(11) . .
O2S C3S H3SA 97.5 . .
C4S C3S H3SA 109.3 . .
O2S C3S H3SB 115.7 . .
C4S C3S H3SB 115.4 . .
H3SA C3S H3SB 105.9 . .
C3S C4S H4SA 95.9 . .
C3S C4S H4SB 119.0 . .
H4SA C4S H4SB 109.5 . .
C3S C4S H4SC 112.5 . .
H4SA C4S H4SC 109.5 . .
H4SB C4S H4SC 109.5 . .

loop_
_geom_bond_atom_site_label_1
_geom_bond_atom_site_label_2
_geom_bond_distance
_geom_bond_site_symmetry_2
Br1 C2 1.859(11) .
Br2 C14 1.900(11) .
Fe1 N2 1.990(9) 2_676
Fe1 N2 1.990(9) .
Fe1 N1 2.008(8) .
Fe1 N1 2.008(8) 2_676
Fe1 N10 2.074(9) 2_676
Fe1 N10 2.074(9) .
Fe2 N7 2.123(10) 2_567
Fe2 N7 2.123(10) .
Fe2 N6 2.198(8) 2_567
Fe2 N6 2.198(8) .
Fe2 N5 2.313(10) 1_545
Fe2 N5 2.313(10) 2_577
N1 C1 1.348(14) .
N1 C5 1.388(15) .
N2 C6 1.342(14) .
N2 N3 1.350(13) .
N3 C7 1.336(16) .
N4 C6 1.332(16) .
N4 C7 1.378(14) .
N5 C11 1.339(14) .
N5 C10 1.352(16) .
N5 Fe2 2.313(10) 1_565
N6 C13 1.348(14) .
N6 C17 1.374(16) .
N7 C18 1.343(14) .
N7 N8 1.344(14) .
N8 C19 1.358(14) .
N9 C18 1.316(16) .
N9 C19 1.331(14) .
N10 C23 1.337(16) .
N10 C22 1.354(15) .
C1 C2 1.411(15) .
C1 H1A 0.9500 .
C2 C3 1.409(17) .
C3 C4 1.386(16) .
C3 H3A 0.9500 .
C4 C5 1.352(15) .
C4 H4A 0.9500 .
C5 C6 1.484(14) .
C7 C8 1.452(17) .
C8 C12 1.366(17) .
C8 C9 1.410(15) .
C9 C10 1.351(17) .
C9 H9A 0.9500 .
C10 H10A 0.9500 .
C11 C12 1.363(17) .
C11 H11A 0.9500 .
C12 H12A 0.9500 .
C13 C14 1.369(16) .
C13 H13A 0.9500 .
C14 C15 1.398(18) .
C15 C16 1.396(17) .
C15 H15A 0.9500 .
C16 C17 1.375(16) .
C16 H16A 0.9500 .
C17 C18 1.473(17) .
C19 C20 1.498(15) .
C20 C21 1.404(16) .
C20 C24 1.409(16) .
C21 C22 1.373(17) .
C21 H21A 0.9500 .
C22 H22A 0.9500 .
C23 C24 1.411(17) .
C23 H23A 0.9500 .
C24 H24A 0.9500 .
O1S C1S 1.408(10) .
O1S H1O 0.8501 .
C1S C2S 1.504(10) .
C1S H1SA 0.9600 .
C1S H1SB 0.9601 .
C2S H2SA 0.9600 .
C2S H2SB 0.9601 .
C2S H2SC 0.9600 .
O2S C3S 1.408(10) .
O2S H2O 0.8501 .
C3S C4S 1.498(10) .
C3S H3SA 0.9600 .
C3S H3SB 0.9600 .
C4S H4SA 0.9600 .
C4S H4SB 0.9599 .
C4S H4SC 0.9600 .
